data_7062758
loop_
_publ_author_name
'Forti, Francesca'
'Cesari, Cristiana'
'Bortoluzzi, Marco'
'Femoni, Cristina'
'Iapalucci, Maria Carmela'
'Zacchini, Stefano'

_publ_section_title
;
 Heterometallic Ru--Ir carbonyl clusters as catalyst precursors for
 hydrogenation and hydrogen transfer reactions
;
_journal_issue 41
_journal_name_full 'New Journal of Chemistry'
_journal_page_first 19289
_journal_page_last 19303
_journal_paper_doi 10.1039/D3NJ03478J
_journal_volume 47
_journal_year 2023
_chemical_formula_sum 'C25 H40 Cl6 Ir2 N2 O9 Ru2'
_chemical_formula_weight 1311.83
_space_group_crystal_system monoclinic
_space_group_IT_number 14
_space_group_name_Hall '-P 2yn'
_space_group_name_H-M_alt 'P 1 21/n 1'
_atom_sites_solution_hydrogens geom
_audit_creation_method SHELXL-2014/7
_audit_update_record
;
2023-09-01 deposited with the CCDC.	2023-09-22 downloaded from the CCDC.
;
_cell_angle_alpha 90
_cell_angle_beta 104.418(2)
_cell_angle_gamma 90
_cell_formula_units_Z 4
_cell_length_a 15.1802(11)
_cell_length_b 17.3645(13)
_cell_length_c 15.3305(12)
_cell_measurement_reflns_used 9769
_cell_measurement_temperature 100(2)
_cell_measurement_theta_max 29.9185
_cell_measurement_theta_min 2.7165
_cell_volume 3913.8(5)
_computing_cell_refinement 'APEX2 (Bruker AXS, 2006)'
_computing_data_collection 'APEX2 (Bruker AXS, 2006)'
_computing_data_reduction 'SAINT (Bruker AXS, 2004)'
_computing_molecular_graphics 'SCHAKAL99 (Keller, 1999)'
_computing_publication_material 'XCIF (Bruker AXS, 2001)'
_computing_structure_refinement 'SHELXL-2014/7 (Sheldrick, 2014)'
_computing_structure_solution 'SHELXL-2014/7 (Sheldrick, 2014)'
_diffrn_ambient_temperature 100(2)
_diffrn_measured_fraction_theta_full 1.000
_diffrn_measured_fraction_theta_max 0.999
_diffrn_measurement_device_type 'PHOTON2 area detector'
_diffrn_measurement_method 'phi and omega scans'
_diffrn_radiation_type MoK\a
_diffrn_radiation_wavelength 0.71073
_diffrn_reflns_av_R_equivalents 0.0353
_diffrn_reflns_av_unetI/netI 0.0221
_diffrn_reflns_Laue_measured_fraction_full 1.000
_diffrn_reflns_Laue_measured_fraction_max 0.999
_diffrn_reflns_limit_h_max 18
_diffrn_reflns_limit_h_min -18
_diffrn_reflns_limit_k_max 21
_diffrn_reflns_limit_k_min -21
_diffrn_reflns_limit_l_max 18
_diffrn_reflns_limit_l_min -18
_diffrn_reflns_number 52136
_diffrn_reflns_point_group_measured_fraction_full 1.000
_diffrn_reflns_point_group_measured_fraction_max 0.999
_diffrn_reflns_theta_full 25.242
_diffrn_reflns_theta_max 26.000
_diffrn_reflns_theta_min 1.689
_diffrn_source 'fine-focus sealed tube'
_exptl_absorpt_coefficient_mu 7.991
_exptl_absorpt_correction_T_max 0.3361
_exptl_absorpt_correction_T_min 0.1797
_exptl_absorpt_correction_type multi-scan
_exptl_absorpt_process_details
;
 Data were corrected for Lorentz polarization and absorption
 effects (empirical absorption corrections SADABS).
 R(int) = 0.1281 (selected reflections only, before parameter refinement)
 R(int) = 0.0567 (selected reflections only, after parameter refinement)
;
_exptl_crystal_colour orange
_exptl_crystal_density_diffrn 2.226
_exptl_crystal_description needle
_exptl_crystal_F_000 2480
_exptl_crystal_size_max 0.150
_exptl_crystal_size_mid 0.120
_exptl_crystal_size_min 0.100
_refine_diff_density_max 2.192
_refine_diff_density_min -0.925
_refine_diff_density_rms 0.147
_refine_ls_extinction_method none
_refine_ls_goodness_of_fit_ref 1.237
_refine_ls_hydrogen_treatment constr
_refine_ls_matrix_type full
_refine_ls_number_parameters 492
_refine_ls_number_reflns 7692
_refine_ls_number_restraints 227
_refine_ls_restrained_S_all 1.225
_refine_ls_R_factor_all 0.0314
_refine_ls_R_factor_gt 0.0295
_refine_ls_shift/su_max 0.001
_refine_ls_shift/su_mean 0.000
_refine_ls_structure_factor_coef Fsqd
_refine_ls_weighting_details 'w=1/[\s^2^(Fo^2^)+(0.0136P)^2^+20.1840P] where P=(Fo^2^+2Fc^2^)/3'
_refine_ls_weighting_scheme calc
_refine_ls_wR_factor_gt 0.0583
_refine_ls_wR_factor_ref 0.0588
_reflns_Friedel_coverage 0.000
_reflns_number_gt 7354
_reflns_number_total 7692
_reflns_threshold_expression 'I > 2\s(I)'
_cod_data_source_file d3nj03478j3.cif
_cod_data_source_block 5
_cod_depositor_comments 'Adding full bibliography for 7062755--7062758.cif.'
_cod_original_sg_symbol_H-M 'P 21/n'
_cod_database_code 7062758
_shelx_shelxl_version_number 2014/7
_shelx_space_group_comment
;
The symmetry employed for this shelxl refinement is uniquely defined
by the following loop, which should always be used as a source of
symmetry information in preference to the above space-group names.
They are only intended as comments.
;
_shelx_estimated_absorpt_t_min 0.380
_shelx_estimated_absorpt_t_max 0.502

loop_
_space_group_symop_operation_xyz
'x, y, z'
'-x+1/2, y+1/2, -z+1/2'
'-x, -y, -z'
'x-1/2, -y-1/2, z-1/2'

loop_
_atom_site_label
_atom_site_type_symbol
_atom_site_fract_x
_atom_site_fract_y
_atom_site_fract_z
_atom_site_U_iso_or_equiv
_atom_site_adp_type
_atom_site_occupancy
_atom_site_site_symmetry_order
_atom_site_calc_flag
_atom_site_refinement_flags_posn
_atom_site_refinement_flags_adp
_atom_site_refinement_flags_occupancy
_atom_site_disorder_assembly
_atom_site_disorder_group
Ir1 Ir 0.36811(2) 0.57224(2) 0.72888(2) 0.01375(5) Uani 1 1 d . . . . .
Ir2 Ir 0.28598(2) 0.49134(2) 0.27619(2) 0.01384(5) Uani 1 1 d . . . . .
Ru1 Ru 0.21419(3) 0.50307(2) 0.60144(3) 0.01129(8) Uani 1 1 d . . . . .
Ru2 Ru 0.17687(3) 0.47305(2) 0.40797(3) 0.01123(8) Uani 1 1 d . . . . .
Cl1 Cl 0.31028(8) 0.42708(7) 0.52456(8) 0.0148(2) Uani 1 1 d . . . . .
Cl2 Cl 0.22077(8) 0.59792(7) 0.48268(8) 0.0139(2) Uani 1 1 d . . . . .
Cl3 Cl 0.30807(10) 0.69643(8) 0.71911(10) 0.0287(3) Uani 1 1 d . . . . .
Cl4 Cl 0.31536(10) 0.55172(8) 0.85852(9) 0.0261(3) Uani 1 1 d . . . . .
Cl5 Cl 0.33724(9) 0.36335(7) 0.28590(9) 0.0212(3) Uani 1 1 d . . . . .
Cl6 Cl 0.16573(8) 0.45728(8) 0.15195(8) 0.0204(3) Uani 1 1 d . . . . .
C1 C 0.1111(3) 0.4528(3) 0.5076(3) 0.0146(10) Uani 1 1 d . . . . .
C2 C 0.2080(3) 0.4282(3) 0.6862(3) 0.0179(11) Uani 1 1 d . . . . .
C3 C 0.1375(3) 0.5647(3) 0.6495(3) 0.0155(10) Uani 1 1 d . . . . .
C4 C 0.1460(3) 0.3771(3) 0.3552(3) 0.0166(11) Uani 1 1 d . . . . .
C5 C 0.0734(3) 0.5135(3) 0.3292(4) 0.0168(11) Uani 1 1 d . . . . .
C6 C 0.4203(4) 0.4751(3) 0.7418(3) 0.0186(11) Uani 1 1 d . . . . .
C7 C 0.4149(3) 0.5975(3) 0.6321(4) 0.0208(11) Uani 1 1 d . . . . .
C8 C 0.3875(4) 0.5186(3) 0.3642(3) 0.0183(11) Uani 1 1 d . . . . .
C9 C 0.2492(3) 0.5918(3) 0.2665(3) 0.0184(11) Uani 1 1 d . . . . .
O1 O 0.0438(2) 0.4203(2) 0.5099(2) 0.0186(8) Uani 1 1 d . . . . .
O2 O 0.2033(3) 0.3817(2) 0.7374(3) 0.0310(10) Uani 1 1 d . . . . .
O3 O 0.0907(3) 0.6023(2) 0.6787(3) 0.0229(8) Uani 1 1 d . . . . .
O4 O 0.1247(3) 0.3186(2) 0.3232(3) 0.0243(9) Uani 1 1 d . . . . .
O5 O 0.0100(3) 0.5385(2) 0.2816(3) 0.0244(9) Uani 1 1 d . . . . .
O6 O 0.4534(3) 0.4166(2) 0.7524(3) 0.0329(10) Uani 1 1 d . . . . .
O7 O 0.4444(3) 0.6163(3) 0.5747(3) 0.0300(10) Uani 1 1 d D . . . .
O8 O 0.4533(3) 0.5373(2) 0.4144(3) 0.0270(9) Uani 1 1 d D . . . .
O9 O 0.2271(3) 0.6551(2) 0.2617(3) 0.0278(9) Uani 1 1 d . . . . .
N1 N 0.5869(3) 0.8078(3) 0.4695(3) 0.0207(9) Uani 1 1 d D U . . .
C101 C 0.5252(4) 0.7379(4) 0.4668(4) 0.0240(13) Uani 0.886(5) 1 d D U P A 1
H10A H 0.5576 0.6915 0.4536 0.029 Uiso 0.886(5) 1 calc R U P A 1
H10B H 0.5141 0.7309 0.5273 0.029 Uiso 0.886(5) 1 calc R U P A 1
C102 C 0.4339(5) 0.7431(5) 0.3980(5) 0.0270(19) Uani 0.886(5) 1 d D U P A 1
H10C H 0.3987 0.6962 0.4006 0.041 Uiso 0.886(5) 1 calc R U P A 1
H10D H 0.4003 0.7879 0.4114 0.041 Uiso 0.886(5) 1 calc R U P A 1
H10E H 0.4438 0.7485 0.3375 0.041 Uiso 0.886(5) 1 calc R U P A 1
C103 C 0.5462(4) 0.8780(4) 0.4987(4) 0.0296(15) Uani 0.886(5) 1 d D U P A 1
H10F H 0.4904 0.8910 0.4519 0.036 Uiso 0.886(5) 1 calc R U P A 1
H10G H 0.5894 0.9212 0.5016 0.036 Uiso 0.886(5) 1 calc R U P A 1
C104 C 0.5218(5) 0.8730(5) 0.5882(5) 0.0404(19) Uani 0.886(5) 1 d D U P A 1
H10H H 0.4957 0.9220 0.6009 0.061 Uiso 0.886(5) 1 calc R U P A 1
H10I H 0.4774 0.8316 0.5859 0.061 Uiso 0.886(5) 1 calc R U P A 1
H10J H 0.5767 0.8619 0.6358 0.061 Uiso 0.886(5) 1 calc R U P A 1
C105 C 0.6745(4) 0.7854(4) 0.5373(4) 0.0213(13) Uani 0.886(5) 1 d D U P A 1
H10K H 0.6608 0.7767 0.5963 0.026 Uiso 0.886(5) 1 calc R U P A 1
H10L H 0.6962 0.7360 0.5180 0.026 Uiso 0.886(5) 1 calc R U P A 1
C106 C 0.7498(4) 0.8432(4) 0.5493(4) 0.0269(15) Uani 0.886(5) 1 d D U P A 1
H10M H 0.8033 0.8242 0.5939 0.040 Uiso 0.886(5) 1 calc R U P A 1
H10N H 0.7654 0.8513 0.4916 0.040 Uiso 0.886(5) 1 calc R U P A 1
H10O H 0.7299 0.8921 0.5701 0.040 Uiso 0.886(5) 1 calc R U P A 1
C107 C 0.6028(5) 0.8226(4) 0.3783(4) 0.0265(14) Uani 0.886(5) 1 d D U P A 1
H10P H 0.6423 0.8685 0.3823 0.032 Uiso 0.886(5) 1 calc R U P A 1
H10Q H 0.5437 0.8350 0.3361 0.032 Uiso 0.886(5) 1 calc R U P A 1
C108 C 0.6461(6) 0.7564(5) 0.3392(6) 0.0392(19) Uani 0.886(5) 1 d D U P A 1
H10R H 0.6539 0.7711 0.2799 0.059 Uiso 0.886(5) 1 calc R U P A 1
H10S H 0.7056 0.7445 0.3794 0.059 Uiso 0.886(5) 1 calc R U P A 1
H10T H 0.6068 0.7110 0.3332 0.059 Uiso 0.886(5) 1 calc R U P A 1
C111 C 0.4930(14) 0.8106(19) 0.406(2) 0.025(3) Uani 0.114(5) 1 d D U P A 2
H11A H 0.4966 0.8391 0.3510 0.029 Uiso 0.114(5) 1 calc R U P A 2
H11B H 0.4522 0.8398 0.4352 0.029 Uiso 0.114(5) 1 calc R U P A 2
C112 C 0.451(3) 0.731(3) 0.379(4) 0.020(7) Uani 0.114(5) 1 d D U P A 2
H11C H 0.3909 0.7376 0.3376 0.030 Uiso 0.114(5) 1 calc R U P A 2
H11D H 0.4905 0.7025 0.3480 0.030 Uiso 0.114(5) 1 calc R U P A 2
H11E H 0.4460 0.7031 0.4323 0.030 Uiso 0.114(5) 1 calc R U P A 2
C113 C 0.592(2) 0.7621(19) 0.5508(17) 0.022(3) Uani 0.114(5) 1 d D U P A 2
H11F H 0.6540 0.7660 0.5904 0.027 Uiso 0.114(5) 1 calc R U P A 2
H11G H 0.5805 0.7074 0.5335 0.027 Uiso 0.114(5) 1 calc R U P A 2
C114 C 0.524(3) 0.787(3) 0.603(3) 0.024(7) Uani 0.114(5) 1 d D U P A 2
H11H H 0.5307 0.7545 0.6567 0.037 Uiso 0.114(5) 1 calc R U P A 2
H11I H 0.5356 0.8410 0.6221 0.037 Uiso 0.114(5) 1 calc R U P A 2
H11J H 0.4621 0.7823 0.5651 0.037 Uiso 0.114(5) 1 calc R U P A 2
C115 C 0.611(2) 0.8916(10) 0.488(3) 0.028(4) Uani 0.114(5) 1 d D U P A 2
H11K H 0.5784 0.9107 0.5329 0.033 Uiso 0.114(5) 1 calc R U P A 2
H11L H 0.5881 0.9213 0.4322 0.033 Uiso 0.114(5) 1 calc R U P A 2
C116 C 0.711(3) 0.907(3) 0.524(4) 0.047(8) Uani 0.114(5) 1 d D U P A 2
H11M H 0.7211 0.9622 0.5345 0.070 Uiso 0.114(5) 1 calc R U P A 2
H11N H 0.7338 0.8788 0.5805 0.070 Uiso 0.114(5) 1 calc R U P A 2
H11O H 0.7435 0.8895 0.4796 0.070 Uiso 0.114(5) 1 calc R U P A 2
C117 C 0.650(2) 0.775(2) 0.418(2) 0.026(3) Uani 0.114(5) 1 d D U P A 2
H11P H 0.6824 0.7312 0.4525 0.031 Uiso 0.114(5) 1 calc R U P A 2
H11Q H 0.6956 0.8147 0.4146 0.031 Uiso 0.114(5) 1 calc R U P A 2
C118 C 0.608(4) 0.747(4) 0.322(3) 0.036(7) Uani 0.114(5) 1 d D U P A 2
H11R H 0.6554 0.7272 0.2959 0.054 Uiso 0.114(5) 1 calc R U P A 2
H11S H 0.5635 0.7063 0.3238 0.054 Uiso 0.114(5) 1 calc R U P A 2
H11T H 0.5767 0.7902 0.2859 0.054 Uiso 0.114(5) 1 calc R U P A 2
N2 N 0.0982(3) 0.8253(2) 0.4657(3) 0.0157(9) Uani 1 1 d . . . . .
C201 C 0.1937(3) 0.8161(3) 0.4541(3) 0.0185(11) Uani 1 1 d . . . . .
H20A H 0.1981 0.8438 0.3989 0.022 Uiso 1 1 calc R U . . .
H20B H 0.2047 0.7608 0.4451 0.022 Uiso 1 1 calc R U . . .
C202 C 0.2680(4) 0.8456(4) 0.5328(4) 0.0312(14) Uani 1 1 d . . . . .
H20C H 0.2534 0.8982 0.5477 0.047 Uiso 1 1 calc R U . . .
H20D H 0.3263 0.8455 0.5163 0.047 Uiso 1 1 calc R U . . .
H20E H 0.2721 0.8121 0.5851 0.047 Uiso 1 1 calc R U . . .
C203 C 0.0893(4) 0.7749(3) 0.5444(4) 0.0235(12) Uani 1 1 d . . . . .
H20F H 0.1061 0.7214 0.5329 0.028 Uiso 1 1 calc R U . . .
H20G H 0.1333 0.7930 0.5996 0.028 Uiso 1 1 calc R U . . .
C204 C -0.0043(4) 0.7742(4) 0.5613(4) 0.0314(14) Uani 1 1 d . . . . .
H20H H -0.0208 0.8266 0.5753 0.047 Uiso 1 1 calc R U . . .
H20I H -0.0047 0.7402 0.6122 0.047 Uiso 1 1 calc R U . . .
H20J H -0.0484 0.7556 0.5074 0.047 Uiso 1 1 calc R U . . .
C205 C 0.0305(4) 0.8017(3) 0.3789(4) 0.0202(11) Uani 1 1 d . . . . .
H20K H -0.0316 0.8122 0.3856 0.024 Uiso 1 1 calc R U . . .
H20L H 0.0403 0.8350 0.3298 0.024 Uiso 1 1 calc R U . . .
C206 C 0.0345(4) 0.7184(3) 0.3504(4) 0.0267(13) Uani 1 1 d . . . . .
H20M H 0.0937 0.7082 0.3377 0.040 Uiso 1 1 calc R U . . .
H20N H -0.0140 0.7087 0.2961 0.040 Uiso 1 1 calc R U . . .
H20O H 0.0266 0.6845 0.3989 0.040 Uiso 1 1 calc R U . . .
C207 C 0.0773(4) 0.9086(3) 0.4841(4) 0.0214(11) Uani 1 1 d . . . . .
H20P H 0.1093 0.9213 0.5469 0.026 Uiso 1 1 calc R U . . .
H20Q H 0.0112 0.9133 0.4788 0.026 Uiso 1 1 calc R U . . .
C208 C 0.1042(4) 0.9675(3) 0.4218(4) 0.0211(11) Uani 1 1 d . . . . .
H20R H 0.1705 0.9674 0.4311 0.032 Uiso 1 1 calc R U . . .
H20S H 0.0841 1.0188 0.4352 0.032 Uiso 1 1 calc R U . . .
H20T H 0.0755 0.9542 0.3591 0.032 Uiso 1 1 calc R U . . .

loop_
_atom_site_aniso_label
_atom_site_aniso_U_11
_atom_site_aniso_U_22
_atom_site_aniso_U_33
_atom_site_aniso_U_23
_atom_site_aniso_U_13
_atom_site_aniso_U_12
Ir1 0.01445(9) 0.01275(10) 0.01207(9) -0.00056(7) -0.00045(7) -0.00088(7)
Ir2 0.01304(9) 0.01730(10) 0.01202(10) -0.00079(7) 0.00468(7) -0.00103(7)
Ru1 0.01245(18) 0.01119(19) 0.01003(18) -0.00041(14) 0.00241(14) -0.00107(15)
Ru2 0.01095(18) 0.01273(19) 0.01010(18) -0.00118(14) 0.00277(14) -0.00122(14)
Cl1 0.0153(6) 0.0145(6) 0.0142(6) -0.0003(4) 0.0029(4) 0.0036(4)
Cl2 0.0158(6) 0.0124(5) 0.0129(5) 0.0006(4) 0.0021(4) 0.0000(4)
Cl3 0.0313(7) 0.0150(6) 0.0338(8) -0.0025(6) -0.0033(6) 0.0034(5)
Cl4 0.0337(7) 0.0291(7) 0.0164(6) -0.0014(5) 0.0079(5) -0.0011(6)
Cl5 0.0250(7) 0.0209(6) 0.0195(6) -0.0007(5) 0.0087(5) 0.0029(5)
Cl6 0.0181(6) 0.0259(7) 0.0159(6) -0.0031(5) 0.0017(5) -0.0041(5)
C1 0.017(3) 0.016(2) 0.009(2) -0.0016(19) 0.0020(19) 0.000(2)
C2 0.017(3) 0.020(3) 0.015(2) -0.003(2) 0.001(2) -0.002(2)
C3 0.018(2) 0.016(3) 0.010(2) 0.003(2) 0.000(2) -0.005(2)
C4 0.012(2) 0.024(3) 0.014(2) 0.001(2) 0.0033(19) -0.001(2)
C5 0.018(3) 0.016(3) 0.019(3) -0.005(2) 0.010(2) -0.004(2)
C6 0.018(3) 0.019(3) 0.015(3) -0.002(2) -0.003(2) -0.003(2)
C7 0.015(3) 0.020(3) 0.024(3) 0.003(2) -0.003(2) -0.005(2)
C8 0.018(3) 0.022(3) 0.016(3) -0.003(2) 0.007(2) -0.001(2)
C9 0.016(2) 0.023(3) 0.017(3) 0.000(2) 0.006(2) 0.005(2)
O1 0.0167(18) 0.023(2) 0.0172(18) -0.0047(15) 0.0061(15) -0.0070(15)
O2 0.050(3) 0.022(2) 0.022(2) 0.0056(18) 0.0118(19) -0.0050(19)
O3 0.0212(19) 0.026(2) 0.023(2) -0.0083(17) 0.0082(16) 0.0022(17)
O4 0.030(2) 0.021(2) 0.024(2) -0.0088(17) 0.0114(17) -0.0085(17)
O5 0.019(2) 0.031(2) 0.021(2) 0.0060(17) 0.0005(16) 0.0042(17)
O6 0.035(2) 0.022(2) 0.037(2) 0.0018(18) -0.0011(19) 0.0101(19)
O7 0.028(2) 0.041(3) 0.022(2) 0.0063(19) 0.0071(18) -0.0093(19)
O8 0.019(2) 0.035(2) 0.025(2) 0.0006(18) 0.0021(17) -0.0026(17)
O9 0.027(2) 0.027(2) 0.029(2) 0.0027(18) 0.0067(18) 0.0017(18)
N1 0.021(2) 0.022(2) 0.018(2) -0.0002(17) 0.0033(17) 0.0029(17)
C101 0.027(3) 0.020(3) 0.024(3) 0.004(2) 0.004(2) -0.004(2)
C102 0.025(4) 0.029(4) 0.024(4) -0.005(3) -0.001(3) -0.003(3)
C103 0.023(3) 0.024(3) 0.036(3) -0.007(3) -0.004(3) 0.004(3)
C104 0.021(3) 0.062(5) 0.037(4) -0.015(4) 0.006(3) 0.007(3)
C105 0.020(3) 0.025(3) 0.019(3) 0.001(2) 0.005(2) 0.004(2)
C106 0.024(3) 0.030(4) 0.025(3) 0.003(3) 0.004(3) -0.006(3)
C107 0.031(3) 0.028(3) 0.020(3) 0.006(2) 0.005(2) -0.002(3)
C108 0.045(5) 0.041(4) 0.036(4) -0.003(3) 0.018(4) -0.008(4)
C111 0.025(5) 0.023(5) 0.023(5) 0.000(5) 0.002(5) -0.001(5)
C112 0.021(11) 0.020(11) 0.021(12) 0.009(11) 0.009(11) -0.004(11)
C113 0.021(6) 0.026(6) 0.019(6) 0.002(6) 0.004(6) 0.001(6)
C114 0.016(12) 0.042(13) 0.015(12) 0.012(12) 0.003(11) 0.001(12)
C115 0.024(7) 0.028(7) 0.027(7) -0.002(7) 0.001(7) 0.003(7)
C116 0.045(14) 0.046(14) 0.042(14) -0.006(13) -0.002(13) -0.009(13)
C117 0.029(6) 0.026(6) 0.022(6) 0.001(5) 0.004(6) 0.003(6)
C118 0.039(12) 0.035(12) 0.032(11) 0.004(11) 0.008(11) -0.004(12)
N2 0.014(2) 0.019(2) 0.015(2) 0.0044(18) 0.0053(17) 0.0019(17)
C201 0.012(2) 0.030(3) 0.016(3) 0.007(2) 0.007(2) 0.003(2)
C202 0.019(3) 0.050(4) 0.023(3) 0.009(3) 0.002(2) -0.004(3)
C203 0.026(3) 0.027(3) 0.020(3) 0.011(2) 0.011(2) 0.004(2)
C204 0.029(3) 0.031(3) 0.040(4) 0.003(3) 0.020(3) -0.003(3)
C205 0.020(3) 0.019(3) 0.020(3) 0.004(2) 0.002(2) 0.003(2)
C206 0.029(3) 0.021(3) 0.031(3) 0.001(2) 0.008(3) 0.002(2)
C207 0.025(3) 0.023(3) 0.021(3) -0.001(2) 0.014(2) 0.001(2)
C208 0.025(3) 0.016(3) 0.023(3) 0.002(2) 0.008(2) 0.003(2)

loop_
_atom_type_symbol
_atom_type_description
_atom_type_scat_dispersion_real
_atom_type_scat_dispersion_imag
_atom_type_scat_source
C C 0.0033 0.0016 'International Tables Vol C Tables 4.2.6.8 and 6.1.1.4'
H H 0.0000 0.0000 'International Tables Vol C Tables 4.2.6.8 and 6.1.1.4'
Cl Cl 0.1484 0.1585 'International Tables Vol C Tables 4.2.6.8 and 6.1.1.4'
Ir Ir -1.4442 7.9887 'International Tables Vol C Tables 4.2.6.8 and 6.1.1.4'
N N 0.0061 0.0033 'International Tables Vol C Tables 4.2.6.8 and 6.1.1.4'
O O 0.0106 0.0060 'International Tables Vol C Tables 4.2.6.8 and 6.1.1.4'
Ru Ru -1.2594 0.8363 'International Tables Vol C Tables 4.2.6.8 and 6.1.1.4'

loop_
_geom_angle_atom_site_label_1
_geom_angle_atom_site_label_2
_geom_angle_atom_site_label_3
_geom_angle
_geom_angle_site_symmetry_1
_geom_angle_site_symmetry_3
_geom_angle_publ_flag
C7 Ir1 C6 93.5(2) . . ?
C7 Ir1 Cl3 87.21(18) . . ?
C6 Ir1 Cl3 177.07(16) . . ?
C7 Ir1 Cl4 174.22(17) . . ?
C6 Ir1 Cl4 89.92(17) . . ?
Cl3 Ir1 Cl4 89.11(5) . . ?
C7 Ir1 Ru1 87.93(16) . . ?
C6 Ir1 Ru1 86.95(15) . . ?
Cl3 Ir1 Ru1 95.91(4) . . ?
Cl4 Ir1 Ru1 96.88(4) . . ?
C9 Ir2 C8 89.8(2) . . ?
C9 Ir2 Cl5 177.95(17) . . ?
C8 Ir2 Cl5 89.59(17) . . ?
C9 Ir2 Cl6 90.84(17) . . ?
C8 Ir2 Cl6 173.75(16) . . ?
Cl5 Ir2 Cl6 89.51(5) . . ?
C9 Ir2 Ru2 86.88(16) . . ?
C8 Ir2 Ru2 92.06(16) . . ?
Cl5 Ir2 Ru2 95.10(3) . . ?
Cl6 Ir2 Ru2 94.17(3) . . ?
C2 Ru1 C3 88.9(2) . . ?
C2 Ru1 C1 91.7(2) . . ?
C3 Ru1 C1 94.6(2) . . ?
C2 Ru1 Cl1 95.64(16) . . ?
C3 Ru1 Cl1 174.87(15) . . ?
C1 Ru1 Cl1 82.85(14) . . ?
C2 Ru1 Cl2 177.18(16) . . ?
C3 Ru1 Cl2 93.01(15) . . ?
C1 Ru1 Cl2 86.02(14) . . ?
Cl1 Ru1 Cl2 82.41(4) . . ?
C2 Ru1 Ir1 89.49(16) . . ?
C3 Ru1 Ir1 88.48(15) . . ?
C1 Ru1 Ir1 176.73(14) . . ?
Cl1 Ru1 Ir1 94.02(3) . . ?
Cl2 Ru1 Ir1 92.67(3) . . ?
C2 Ru1 Ru2 123.64(16) . . ?
C3 Ru1 Ru2 121.43(15) . . ?
C1 Ru1 Ru2 44.57(14) . . ?
Cl1 Ru1 Ru2 53.82(3) . . ?
Cl2 Ru1 Ru2 53.54(3) . . ?
Ir1 Ru1 Ru2 132.511(16) . . ?
C4 Ru2 C5 88.6(2) . . ?
C4 Ru2 C1 93.1(2) . . ?
C5 Ru2 C1 93.4(2) . . ?
C4 Ru2 Cl2 178.00(16) . . ?
C5 Ru2 Cl2 93.23(16) . . ?
C1 Ru2 Cl2 86.02(14) . . ?
C4 Ru2 Cl1 95.57(16) . . ?
C5 Ru2 Cl1 174.29(16) . . ?
C1 Ru2 Cl1 82.52(14) . . ?
Cl2 Ru2 Cl1 82.55(4) . . ?
C4 Ru2 Ru1 124.39(16) . . ?
C5 Ru2 Ru1 120.61(15) . . ?
C1 Ru2 Ru1 44.22(14) . . ?
Cl2 Ru2 Ru1 53.87(3) . . ?
Cl1 Ru2 Ru1 53.72(3) . . ?
C4 Ru2 Ir2 85.50(15) . . ?
C5 Ru2 Ir2 92.41(15) . . ?
C1 Ru2 Ir2 173.99(14) . . ?
Cl2 Ru2 Ir2 95.23(3) . . ?
Cl1 Ru2 Ir2 91.81(3) . . ?
Ru1 Ru2 Ir2 132.820(16) . . ?
Ru1 Cl1 Ru2 72.45(3) . . ?
Ru2 Cl2 Ru1 72.59(3) . . ?
O1 C1 Ru1 134.8(4) . . ?
O1 C1 Ru2 133.9(4) . . ?
Ru1 C1 Ru2 91.2(2) . . ?
O2 C2 Ru1 179.0(5) . . ?
O3 C3 Ru1 179.9(6) . . ?
O4 C4 Ru2 178.0(5) . . ?
O5 C5 Ru2 179.5(5) . . ?
O6 C6 Ir1 177.8(5) . . ?
O7 C7 Ir1 176.7(5) . . ?
O8 C8 Ir2 175.3(5) . . ?
O9 C9 Ir2 178.9(5) . . ?
C113 N1 C117 110.0(17) . . ?
C103 N1 C107 108.5(5) . . ?
C113 N1 C115 113.6(19) . . ?
C117 N1 C115 108.5(19) . . ?
C113 N1 C111 113.9(19) . . ?
C117 N1 C111 107.0(18) . . ?
C115 N1 C111 103.5(16) . . ?
C103 N1 C105 111.3(4) . . ?
C107 N1 C105 111.4(4) . . ?
C103 N1 C101 111.2(5) . . ?
C107 N1 C101 110.6(4) . . ?
C105 N1 C101 103.9(4) . . ?
C102 C101 N1 114.7(5) . . ?
C102 C101 H10A 108.6 . . ?
N1 C101 H10A 108.6 . . ?
C102 C101 H10B 108.6 . . ?
N1 C101 H10B 108.6 . . ?
H10A C101 H10B 107.6 . . ?
C101 C102 H10C 109.5 . . ?
C101 C102 H10D 109.5 . . ?
H10C C102 H10D 109.5 . . ?
C101 C102 H10E 109.5 . . ?
H10C C102 H10E 109.5 . . ?
H10D C102 H10E 109.5 . . ?
N1 C103 C104 116.2(6) . . ?
N1 C103 H10F 108.2 . . ?
C104 C103 H10F 108.2 . . ?
N1 C103 H10G 108.2 . . ?
C104 C103 H10G 108.2 . . ?
H10F C103 H10G 107.4 . . ?
C103 C104 H10H 109.5 . . ?
C103 C104 H10I 109.5 . . ?
H10H C104 H10I 109.5 . . ?
C103 C104 H10J 109.5 . . ?
H10H C104 H10J 109.5 . . ?
H10I C104 H10J 109.5 . . ?
C106 C105 N1 115.0(5) . . ?
C106 C105 H10K 108.5 . . ?
N1 C105 H10K 108.5 . . ?
C106 C105 H10L 108.5 . . ?
N1 C105 H10L 108.5 . . ?
H10K C105 H10L 107.5 . . ?
C105 C106 H10M 109.5 . . ?
C105 C106 H10N 109.5 . . ?
H10M C106 H10N 109.5 . . ?
C105 C106 H10O 109.5 . . ?
H10M C106 H10O 109.5 . . ?
H10N C106 H10O 109.5 . . ?
N1 C107 C108 115.1(5) . . ?
N1 C107 H10P 108.5 . . ?
C108 C107 H10P 108.5 . . ?
N1 C107 H10Q 108.5 . . ?
C108 C107 H10Q 108.5 . . ?
H10P C107 H10Q 107.5 . . ?
C107 C108 H10R 109.5 . . ?
C107 C108 H10S 109.5 . . ?
H10R C108 H10S 109.5 . . ?
C107 C108 H10T 109.5 . . ?
H10R C108 H10T 109.5 . . ?
H10S C108 H10T 109.5 . . ?
N1 C111 C112 114(2) . . ?
N1 C111 H11A 108.8 . . ?
C112 C111 H11A 108.8 . . ?
N1 C111 H11B 108.8 . . ?
C112 C111 H11B 108.8 . . ?
H11A C111 H11B 107.7 . . ?
C111 C112 H11C 109.5 . . ?
C111 C112 H11D 109.5 . . ?
H11C C112 H11D 109.5 . . ?
C111 C112 H11E 109.5 . . ?
H11C C112 H11E 109.5 . . ?
H11D C112 H11E 109.5 . . ?
N1 C113 C114 113(2) . . ?
N1 C113 H11F 108.9 . . ?
C114 C113 H11F 108.9 . . ?
N1 C113 H11G 108.9 . . ?
C114 C113 H11G 108.9 . . ?
H11F C113 H11G 107.7 . . ?
C113 C114 H11H 109.5 . . ?
C113 C114 H11I 109.5 . . ?
H11H C114 H11I 109.5 . . ?
C113 C114 H11J 109.5 . . ?
H11H C114 H11J 109.5 . . ?
H11I C114 H11J 109.5 . . ?
N1 C115 C116 114(2) . . ?
N1 C115 H11K 108.7 . . ?
C116 C115 H11K 108.7 . . ?
N1 C115 H11L 108.7 . . ?
C116 C115 H11L 108.7 . . ?
H11K C115 H11L 107.6 . . ?
C115 C116 H11M 109.5 . . ?
C115 C116 H11N 109.5 . . ?
H11M C116 H11N 109.5 . . ?
C115 C116 H11O 109.5 . . ?
H11M C116 H11O 109.5 . . ?
H11N C116 H11O 109.5 . . ?
N1 C117 C118 117(2) . . ?
N1 C117 H11P 107.9 . . ?
C118 C117 H11P 107.9 . . ?
N1 C117 H11Q 107.9 . . ?
C118 C117 H11Q 107.9 . . ?
H11P C117 H11Q 107.2 . . ?
C117 C118 H11R 109.5 . . ?
C117 C118 H11S 109.5 . . ?
H11R C118 H11S 109.5 . . ?
C117 C118 H11T 109.5 . . ?
H11R C118 H11T 109.5 . . ?
H11S C118 H11T 109.5 . . ?
C201 N2 C205 109.1(4) . . ?
C201 N2 C207 111.9(4) . . ?
C205 N2 C207 106.9(4) . . ?
C201 N2 C203 108.0(4) . . ?
C205 N2 C203 111.4(4) . . ?
C207 N2 C203 109.7(4) . . ?
N2 C201 C202 114.4(4) . . ?
N2 C201 H20A 108.7 . . ?
C202 C201 H20A 108.7 . . ?
N2 C201 H20B 108.7 . . ?
C202 C201 H20B 108.7 . . ?
H20A C201 H20B 107.6 . . ?
C201 C202 H20C 109.5 . . ?
C201 C202 H20D 109.5 . . ?
H20C C202 H20D 109.5 . . ?
C201 C202 H20E 109.5 . . ?
H20C C202 H20E 109.5 . . ?
H20D C202 H20E 109.5 . . ?
C204 C203 N2 114.4(5) . . ?
C204 C203 H20F 108.7 . . ?
N2 C203 H20F 108.7 . . ?
C204 C203 H20G 108.7 . . ?
N2 C203 H20G 108.7 . . ?
H20F C203 H20G 107.6 . . ?
C203 C204 H20H 109.5 . . ?
C203 C204 H20I 109.5 . . ?
H20H C204 H20I 109.5 . . ?
C203 C204 H20J 109.5 . . ?
H20H C204 H20J 109.5 . . ?
H20I C204 H20J 109.5 . . ?
C206 C205 N2 116.3(4) . . ?
C206 C205 H20K 108.2 . . ?
N2 C205 H20K 108.2 . . ?
C206 C205 H20L 108.2 . . ?
N2 C205 H20L 108.2 . . ?
H20K C205 H20L 107.4 . . ?
C205 C206 H20M 109.5 . . ?
C205 C206 H20N 109.5 . . ?
H20M C206 H20N 109.5 . . ?
C205 C206 H20O 109.5 . . ?
H20M C206 H20O 109.5 . . ?
H20N C206 H20O 109.5 . . ?
N2 C207 C208 115.0(4) . . ?
N2 C207 H20P 108.5 . . ?
C208 C207 H20P 108.5 . . ?
N2 C207 H20Q 108.5 . . ?
C208 C207 H20Q 108.5 . . ?
H20P C207 H20Q 107.5 . . ?
C207 C208 H20R 109.5 . . ?
C207 C208 H20S 109.5 . . ?
H20R C208 H20S 109.5 . . ?
C207 C208 H20T 109.5 . . ?
H20R C208 H20T 109.5 . . ?
H20S C208 H20T 109.5 . . ?

loop_
_geom_bond_atom_site_label_1
_geom_bond_atom_site_label_2
_geom_bond_distance
_geom_bond_site_symmetry_2
_geom_bond_publ_flag
Ir1 C7 1.850(6) . ?
Ir1 C6 1.853(5) . ?
Ir1 Cl3 2.3315(14) . ?
Ir1 Cl4 2.3475(14) . ?
Ir1 Ru1 2.9061(4) . ?
Ir2 C9 1.827(5) . ?
Ir2 C8 1.840(5) . ?
Ir2 Cl5 2.3473(13) . ?
Ir2 Cl6 2.3618(12) . ?
Ir2 Ru2 2.9312(5) . ?
Ru1 C2 1.857(5) . ?
Ru1 C3 1.863(5) . ?
Ru1 C1 2.040(5) . ?
Ru1 Cl1 2.4727(12) . ?
Ru1 Cl2 2.4754(12) . ?
Ru1 Ru2 2.9245(6) . ?
Ru2 C4 1.860(5) . ?
Ru2 C5 1.864(5) . ?
Ru2 C1 2.053(5) . ?
Ru2 Cl2 2.4652(12) . ?
Ru2 Cl1 2.4759(12) . ?
C1 O1 1.174(6) . ?
C2 O2 1.140(6) . ?
C3 O3 1.135(6) . ?
C4 O4 1.139(6) . ?
C5 O5 1.139(6) . ?
C6 O6 1.127(7) . ?
C7 O7 1.131(7) . ?
C8 O8 1.145(6) . ?
C9 O9 1.145(7) . ?
N1 C113 1.465(13) . ?
N1 C103 1.486(7) . ?
N1 C117 1.496(14) . ?
N1 C107 1.498(7) . ?
N1 C115 1.509(14) . ?
N1 C111 1.514(13) . ?
N1 C105 1.520(7) . ?
N1 C101 1.529(7) . ?
C101 C102 1.522(8) . ?
C101 H10A 0.9900 . ?
C101 H10B 0.9900 . ?
C102 H10C 0.9800 . ?
C102 H10D 0.9800 . ?
C102 H10E 0.9800 . ?
C103 C104 1.509(9) . ?
C103 H10F 0.9900 . ?
C103 H10G 0.9900 . ?
C104 H10H 0.9800 . ?
C104 H10I 0.9800 . ?
C104 H10J 0.9800 . ?
C105 C106 1.497(8) . ?
C105 H10K 0.9900 . ?
C105 H10L 0.9900 . ?
C106 H10M 0.9800 . ?
C106 H10N 0.9800 . ?
C106 H10O 0.9800 . ?
C107 C108 1.520(9) . ?
C107 H10P 0.9900 . ?
C107 H10Q 0.9900 . ?
C108 H10R 0.9800 . ?
C108 H10S 0.9800 . ?
C108 H10T 0.9800 . ?
C111 C112 1.530(15) . ?
C111 H11A 0.9900 . ?
C111 H11B 0.9900 . ?
C112 H11C 0.9800 . ?
C112 H11D 0.9800 . ?
C112 H11E 0.9800 . ?
C113 C114 1.519(15) . ?
C113 H11F 0.9900 . ?
C113 H11G 0.9900 . ?
C114 H11H 0.9800 . ?
C114 H11I 0.9800 . ?
C114 H11J 0.9800 . ?
C115 C116 1.509(15) . ?
C115 H11K 0.9900 . ?
C115 H11L 0.9900 . ?
C116 H11M 0.9800 . ?
C116 H11N 0.9800 . ?
C116 H11O 0.9800 . ?
C117 C118 1.521(15) . ?
C117 H11P 0.9900 . ?
C117 H11Q 0.9900 . ?
C118 H11R 0.9800 . ?
C118 H11S 0.9800 . ?
C118 H11T 0.9800 . ?
N2 C201 1.513(6) . ?
N2 C205 1.520(7) . ?
N2 C207 1.521(7) . ?
N2 C203 1.524(6) . ?
C201 C202 1.521(8) . ?
C201 H20A 0.9900 . ?
C201 H20B 0.9900 . ?
C202 H20C 0.9800 . ?
C202 H20D 0.9800 . ?
C202 H20E 0.9800 . ?
C203 C204 1.507(8) . ?
C203 H20F 0.9900 . ?
C203 H20G 0.9900 . ?
C204 H20H 0.9800 . ?
C204 H20I 0.9800 . ?
C204 H20J 0.9800 . ?
C205 C206 1.517(7) . ?
C205 H20K 0.9900 . ?
C205 H20L 0.9900 . ?
C206 H20M 0.9800 . ?
C206 H20N 0.9800 . ?
C206 H20O 0.9800 . ?
C207 C208 1.522(7) . ?
C207 H20P 0.9900 . ?
C207 H20Q 0.9900 . ?
C208 H20R 0.9800 . ?
C208 H20S 0.9800 . ?
C208 H20T 0.9800 . ?
